data_2101123
loop_
_publ_author_name
'Gerson, A. R.'
'Nyburg, S. C.'

_publ_section_title
;
 Structures of two binary <i>n</i>-alkane solid solutions
;
_journal_issue 2
_journal_name_full 'Acta Crystallographica Section B'
_journal_page_first 252
_journal_page_last 256
_journal_paper_doi 10.1107/S0108768193009504
_journal_volume 50
_journal_year 1994
_chemical_formula_moiety 'C50 H104'
_chemical_formula_sum 'C50 H104'
_chemical_formula_weight 345.39
_symmetry_cell_setting orthorhombic
_symmetry_space_group_name_Hall 'C 2c -2'
_symmetry_space_group_name_H-M 'C m c 21'
_cell_angle_alpha 90.02(2)
_cell_angle_beta 90.000(10)
_cell_angle_gamma 89.95(3)
_cell_formula_units_Z 4
_cell_length_a 4.9920(10)
_cell_length_b 7.503(3)
_cell_length_c 67.448(8)
_cell_volume 2526.3(12)
_diffrn_radiation_type Cu
_diffrn_radiation_wavelength 1.54184
_cod_data_source_file li0147.cif
_cod_data_source_block li0147a
_cod_original_cell_volume 2526.3
_cod_database_code 2101123

loop_
_atom_site_label
_atom_site_fract_x
_atom_site_fract_y
_atom_site_fract_z
C(1) .82(3) .20(2) .245(2)
C(2) .72(2) .302(9) .2260(9)
C(3) .820(10) .166(7) .2082(6)
C(4) .692(6) .239(5) .1875(4)
C(5) .816(6) .150(5) .1705(4)
C(6) .704(6) .223(5) .1517(4)
C(7) .811(6) .134(5) .1319(4)
C(8) .693(6) .221(5) .1128(4)
C(9) .818(6) .141(5) .0940(4)
C(10) .695(6) .222(5) .0763(4)
C(11) .813(6) .133(5) .0572(4)
C(12) .705(6) .225(5) .0372(4)
C(13) .819(6) .132(4) .0189(4)
C(14) .688(7) .213 .0000
H(1A) .722 .053 .246
H(1B) 1.008 .191 .247
H(1C) .719 .230 .255
H(2A) .527 .278 .226
H(2B) .758 .440 .228
H(2C) .811 .238 .237
H(3A) .827 .036 .210
H(3B) 1.010 .210 .208
H(3C) .701 .238 .217
H(4A) .783 .354 .183
H(4B) .494 .243 .188
H(4C) .768 .190 .201
H(5A) .734 .027 .172
H(5B) .997 .093 .169
H(6A) .510 .185 .151
H(6B) .722 .355 .154
H(7A) .772 .007 .131
H(7B) 1.006 .168 .133
H(8A) .790 .338 .111
H(8B) .499 .244 .112
H(9A) .747 .017 .095
H(9B) 1.006 .093 .093
H(10A) .495 .207 .075
H(10B) .735 .351 .078
H(11A) .990 .194 .057
H(11B) .806 -.001 .057
H(12A) .766 .350 .035
H(12B) .509 .207 .037
H(13A) .754 .007 .020
H(13B) 1.015 .109 .019
H(14A) .734 .344 .000
H(14B) .495 .204 .000

loop_
_geom_angle_atom_site_label_1
_geom_angle_atom_site_label_2
_geom_angle_atom_site_label_3
_geom_angle
C(1) C(2) C(3) 99(7)
C(2) C(3) C(4) 107(4)
C(3) C(4) C(5) 110(3)
C(4) C(5) C(6) 109(3)
C(5) C(6) C(7) 115(3)
C(6) C(7) C(8) 112(3)
C(7) C(8) C(9) 111(3)
C(8) C(9) C(10) 109(3)
C(9) C(10) C(11) 109(3)
C(10) C(11) C(12) 112(2)
C(11) C(12) C(13) 111(2)
C(12) C(13) C(14) 110(2)
C(13) C(14) C(13)' 112(2)

loop_
_geom_bond_atom_site_label_1
_geom_bond_atom_site_label_2
_geom_bond_distance
C(1) C(2) 1.5(2)
C(2) C(3) 1.62(5)
C(3) C(4) 1.66(8)
C(4) C(5) 1.46(4)
C(5) C(6) 1.49(4)
C(6) C(7) 1.59(4)
C(7) C(8) 1.56(4)
C(8) C(9) 1.54(4)
C(9) C(10) 1.47(4)
C(10) C(11) 1.57(4)
C(11) C(12) 1.61(4)
C(12) C(13) 1.53(4)
C(13) C(14) 1.53(3)
